data_1540563
loop_
_publ_author_name
'Gregson, Matthew'
'Chilton, Nicholas F.'
'Ariciu, Ana-Maria'
'Tuna, Floriana'
'Crowe, Iain F.'
'Lewis, William'
'Blake, Alexander J.'
'Collison, David'
'McInnes, Eric J. L.'
'Winpenny, Richard E. P.'
'Liddle, Stephen T.'

_publ_section_title
;
 A monometallic lanthanide bis(methanediide) single molecule magnet with a
 large energy barrier and complex spin relaxation behaviour
;
_journal_issue 1
_journal_name_full 'Chem. Sci.'
_journal_page_first 155
_journal_paper_doi 10.1039/C5SC03111G
_journal_volume 7
_journal_year 2016
_chemical_formula_moiety 'C62 H77 N4 P4 Si4 Y'
_chemical_formula_sum 'C62 H77 N4 P4 Si4 Y'
_chemical_formula_weight 1203.42
_space_group_crystal_system monoclinic
_space_group_IT_number 15
_space_group_name_Hall '-C 2yc'
_space_group_name_H-M_alt 'C 1 2/c 1'
_symmetry_space_group_name_Hall '-C 2yc'
_symmetry_space_group_name_H-M 'C 1 2/c 1'
_atom_sites_solution_hydrogens geom
_atom_sites_solution_primary direct
_atom_sites_solution_secondary difmap
_audit_creation_date 2015-01-16
_audit_creation_method
;
Olex2 1.2
(compiled 2014.09.19 svn.r3010 for OlexSys, GUI svn.r4874)
;
_audit_update_record
;
2015-03-13 deposited with the CCDC.
2015-11-23 downloaded from the CCDC.
;
_cell_angle_alpha 90
_cell_angle_beta 132.786(16)
_cell_angle_gamma 90
_cell_formula_units_Z 8
_cell_length_a 31.667(3)
_cell_length_b 25.7439(13)
_cell_length_c 20.938(2)
_cell_measurement_reflns_used 21220
_cell_measurement_temperature 90(2)
_cell_measurement_theta_max 74.5220
_cell_measurement_theta_min 3.8330
_cell_volume 12527(4)
_computing_cell_refinement
;
CrysAlisPro, Agilent Technologies,
Version 1.171.37.35 (release 13-08-2014 CrysAlis171 .NET)
(compiled Aug 13 2014,18:06:01)
;
_computing_data_collection
;
CrysAlisPro, Agilent Technologies,
Version 1.171.37.35 (release 13-08-2014 CrysAlis171 .NET)
(compiled Aug 13 2014,18:06:01)
;
_computing_data_reduction
;
CrysAlisPro, Agilent Technologies,
Version 1.171.37.35 (release 13-08-2014 CrysAlis171 .NET)
(compiled Aug 13 2014,18:06:01)
;
_computing_molecular_graphics 'Olex2 (Dolomanov et al., 2009)'
_computing_publication_material 'Olex2 (Dolomanov et al., 2009)'
_computing_structure_refinement 'ShelXL (Sheldrick, 2008)'
_computing_structure_solution 'ShelXS (Sheldrick, 2008)'
_diffrn_ambient_environment N~2~
_diffrn_ambient_temperature 90(2)
_diffrn_crystal_treatment 'flash frozen in gaseous N2'
_diffrn_detector 'CCD plate'
_diffrn_detector_area_resol_mean 10.3613
_diffrn_detector_type Atlas
_diffrn_measured_fraction_theta_full 0.999
_diffrn_measured_fraction_theta_max 0.974
_diffrn_measurement_details
;
  1 omega   25.00  115.00   1.0000   20.0000
omega____ theta____ kappa____ phi______ frames
    -       43.7877   38.0000 -180.0000 90

  2 omega   12.00   44.00   1.0000   20.0000
omega____ theta____ kappa____ phi______ frames
    -       43.7877  -38.0000 -150.0000 32

  3 omega   11.00   97.00   1.0000   20.0000
omega____ theta____ kappa____ phi______ frames
    -       43.7877 -125.0000   30.0000 86

  4 omega   41.00   77.00   1.0000   80.0000
omega____ theta____ kappa____ phi______ frames
    -      105.8472  -45.0000  120.0000 36

  5 omega   30.00   93.00   1.0000   80.0000
omega____ theta____ kappa____ phi______ frames
    -      105.8472 -104.0000   54.0000 63

  6 omega   36.00  122.00   1.0000   80.0000
omega____ theta____ kappa____ phi______ frames
    -      105.8472  -77.0000   60.0000 86

  7 omega   84.00  158.00   1.0000   80.0000
omega____ theta____ kappa____ phi______ frames
    -      105.8472   45.0000  150.0000 74

  8 omega   40.00   72.00   1.0000   80.0000
omega____ theta____ kappa____ phi______ frames
    -      105.8472  -45.0000 -150.0000 32

  9 omega  122.00  158.00   1.0000   80.0000
omega____ theta____ kappa____ phi______ frames
    -      105.8472   45.0000 -180.0000 36

 10 omega   37.00   70.00   1.0000   80.0000
omega____ theta____ kappa____ phi______ frames
    -      105.8472  -45.0000 -120.0000 33

 11 omega   37.00   70.00   1.0000   80.0000
omega____ theta____ kappa____ phi______ frames
    -      105.8472  -45.0000  -90.0000 33

 12 omega   44.00   71.00   1.0000   80.0000
omega____ theta____ kappa____ phi______ frames
    -      105.8472  -45.0000   30.0000 27

 13 omega   37.00   68.00   1.0000   80.0000
omega____ theta____ kappa____ phi______ frames
    -      105.8472  -45.0000   60.0000 31

 14 omega   83.00  137.00   1.0000   80.0000
omega____ theta____ kappa____ phi______ frames
    -      105.8472   45.0000   60.0000 54

 15 omega  -98.00   -2.00   1.0000   20.0000
omega____ theta____ kappa____ phi______ frames
    -      -43.7877  125.0000  150.0000 96

 16 omega -115.00  -23.00   1.0000   20.0000
omega____ theta____ kappa____ phi______ frames
    -      -43.7877  -38.0000 -120.0000 92

 17 omega -115.00  -14.00   1.0000   20.0000
omega____ theta____ kappa____ phi______ frames
    -      -43.7877  -77.0000    0.0000 101

 18 omega   23.00  115.00   1.0000   20.0000
omega____ theta____ kappa____ phi______ frames
    -       43.7877   38.0000   90.0000 92

 19 omega   76.00  158.00   1.0000   80.0000
omega____ theta____ kappa____ phi______ frames
    -      105.8472   77.0000 -150.0000 82

 20 omega   76.00  158.00   1.0000   80.0000
omega____ theta____ kappa____ phi______ frames
    -      105.8472   77.0000    0.0000 82

 21 omega   83.00  158.00   1.0000   80.0000
omega____ theta____ kappa____ phi______ frames
    -      105.8472   45.0000  -60.0000 75
;
_diffrn_measurement_device 'four-circle diffractometer'
_diffrn_measurement_device_type 'SuperNova, Single source at offset, Atlas'
_diffrn_measurement_method '\w scans'
_diffrn_measurement_specimen_support 'MiTeGen micromount'
_diffrn_orient_matrix_UB_11 -0.0642496000
_diffrn_orient_matrix_UB_12 0.0147014000
_diffrn_orient_matrix_UB_13 -0.0683994000
_diffrn_orient_matrix_UB_21 -0.0163729000
_diffrn_orient_matrix_UB_22 -0.0556578000
_diffrn_orient_matrix_UB_23 0.0032724000
_diffrn_orient_matrix_UB_31 0.0023900000
_diffrn_orient_matrix_UB_32 0.0163049000
_diffrn_orient_matrix_UB_33 0.0731080000
_diffrn_radiation_monochromator mirror
_diffrn_radiation_probe x-ray
_diffrn_radiation_type CuK\a
_diffrn_radiation_wavelength 1.54184
_diffrn_reflns_av_R_equivalents 0.0763
_diffrn_reflns_av_unetI/netI 0.0411
_diffrn_reflns_laue_measured_fraction_full 0.999
_diffrn_reflns_laue_measured_fraction_max 0.974
_diffrn_reflns_limit_h_max 39
_diffrn_reflns_limit_h_min -39
_diffrn_reflns_limit_k_max 31
_diffrn_reflns_limit_k_min -32
_diffrn_reflns_limit_l_max 25
_diffrn_reflns_limit_l_min -21
_diffrn_reflns_number 44828
_diffrn_reflns_point_group_measured_fraction_full 0.999
_diffrn_reflns_point_group_measured_fraction_max 0.974
_diffrn_reflns_theta_full 67.500
_diffrn_reflns_theta_max 74.772
_diffrn_reflns_theta_min 3.434
_diffrn_source 'sealed X-ray tube'
_diffrn_source_type 'SuperNova (Cu) X-ray Source'
_exptl_absorpt_coefficient_mu 3.322
_exptl_absorpt_correction_T_max 0.784
_exptl_absorpt_correction_T_min 0.612
_exptl_absorpt_correction_type gaussian
_exptl_absorpt_process_details
;
CrysAlisPro, Agilent Technologies,
Version 1.171.37.35 (release 13-08-2014 CrysAlis171 .NET)
(compiled Aug 13 2014,18:06:01)
Numerical absorption correction based on gaussian integration over
            a multifaceted crystal model
Empirical absorption correction using spherical harmonics,
 implemented in SCALE3 ABSPACK scaling algorithm.
;
_exptl_crystal_colour 'clear colourless'
_exptl_crystal_colour_lustre clear
_exptl_crystal_colour_primary colourless
_exptl_crystal_density_diffrn 1.276
_exptl_crystal_description block
_exptl_crystal_F_000 5056
_exptl_crystal_size_max 0.2019
_exptl_crystal_size_mid 0.1667
_exptl_crystal_size_min 0.0897
_refine_diff_density_max 1.914
_refine_diff_density_min -1.304
_refine_diff_density_rms 0.121
_refine_ls_extinction_method none
_refine_ls_goodness_of_fit_ref 1.020
_refine_ls_hydrogen_treatment constr
_refine_ls_matrix_type full
_refine_ls_number_parameters 688
_refine_ls_number_reflns 12547
_refine_ls_number_restraints 0
_refine_ls_restrained_S_all 1.020
_refine_ls_R_factor_all 0.0683
_refine_ls_R_factor_gt 0.0600
_refine_ls_shift/su_max 0.000
_refine_ls_shift/su_mean 0.000
_refine_ls_structure_factor_coef Fsqd
_refine_ls_weighting_details 'w=1/[\s^2^(Fo^2^)+(0.1169P)^2^+44.6698P] where P=(Fo^2^+2Fc^2^)/3'
_refine_ls_weighting_scheme calc
_refine_ls_wR_factor_gt 0.1668
_refine_ls_wR_factor_ref 0.1764
_reflns_Friedel_coverage 0.000
_reflns_number_gt 10860
_reflns_number_total 12547
_reflns_threshold_expression 'I > 2\s(I)'
_cod_data_source_file c5sc03111g2.cif
_cod_data_source_block 1Y
_cod_depositor_comments 'Adding full bibliography for 1540562--1540566.cif.'
_cod_original_cell_volume 12527(3)
_cod_database_code 1540563
_nottingham_internal_coll_name YLSSIG
_nottingham_internal_coll_number 9254
_nottingham_internal_coll_client LS/STL
_nottingham_internal_coll_type custom
_nottingham_internal_coll_frame_method 'omega scans'
_nottingham_internal_coll_frame_time '20.0000, 80.0000'
_nottingham_internal_coll_frame_width 1.0000
_nottingham_internal_coll_user pczwl
_nottingham_internal_coll_date 17/03/2010
_nottingham_internal_coll_location NOTTS
_nottingham_internal_process_date 16/01/2015
_nottingham_internal_process_user pczwl
_nottingham_internal_solution_date 16/01/2015
_nottingham_internal_solution_user pcxmjg
_nottingham_internal_refinement_date 16/01/2015
_nottingham_internal_refinement_user pcxmjg
_nottingham_internal_self_archive_date 16/01/2015
_nottingham_internal_self_validation_date 16/01/2015
_nottingham_internal_self_validation_user pcxmjg
_nottingham_internal_validation_date 19/1/2015
_nottingham_internal_validation_user pczwl
_nottingham_internal_archive_date 19/1/2015
_chemical_oxdiff_formula 'C62 H77 N4 P4 Si4 Y'
_chemical_oxdiff_usercomment 'YLSSIG #9254 IN FOMBLIN FILM ON MICROMOUNT FOR LS/STL'
_shelx_space_group_comment
;
The symmetry employed for this shelxl refinement is uniquely defined
by the following loop, which should always be used as a source of
symmetry information in preference to the above space-group names.
They are only intended as comments.
;
_reflns_odcompleteness_completeness 99.88
_reflns_odcompleteness_iscentric 1
_reflns_odcompleteness_theta 66.97
_olex2_refinement_description
;
1. Fixed Uiso
 At 1.2 times of:
  All C(H) groups
 At 1.5 times of:
  All C(H,H,H) groups
2.a Ternary CH refined with riding coordinates:
 C32(H32)
2.b Aromatic/amide H refined with riding coordinates:
 C3(H3), C4(H4), C5(H5), C6(H6), C7(H7), C9(H9), C10(H10), C11(H11), C12(H12),
 C13(H13), C18(H18), C19(H19), C20(H20), C21(H21), C22(H22), C24(H24), C25(H25),
  C26(H26), C27(H27), C28(H28), C34(H34), C35(H35), C36(H36), C37(H37),
 C38(H38), C40(H40), C41(H41), C42(H42), C43(H43), C44(H44), C49(H49), C50(H50),
  C51(H51), C52(H52), C53(H53), C55(H55), C56(H56), C57(H57), C58(H58), C59(H59)
2.c Idealised Me refined as rotating group:
 C14(H14A,H14B,H14C), C15(H15A,H15B,H15C), C16(H16A,H16B,H16C), C29(H29A,H29B,
 H29C), C30(H30A,H30B,H30C), C31(H31A,H31B,H31C), C45(H45A,H45B,H45C), C46(H46A,
 H46B,H46C), C47(H47A,H47B,H47C), C60(H60A,H60B,H60C), C61(H61A,H61B,H61C),
 C62(H62A,H62B,H62C)
;
_shelx_shelxl_version_number 2014/7
_nottingham_internal_coll_instrument 'SN, XDA 017/09'
_olex2_exptl_crystal_mounting_method 'in fomblin film on a micromount'
_olex2_submission_special_instructions 'No special instructions were received'

loop_
_space_group_symop_operation_xyz
'x, y, z'
'-x, y, -z+1/2'
'x+1/2, y+1/2, z'
'-x+1/2, y+1/2, -z+1/2'
'-x, -y, -z'
'x, -y, z-1/2'
'-x+1/2, -y+1/2, -z'
'x+1/2, -y+1/2, z-1/2'

loop_
_atom_site_label
_atom_site_type_symbol
_atom_site_fract_x
_atom_site_fract_y
_atom_site_fract_z
_atom_site_U_iso_or_equiv
_atom_site_adp_type
_atom_site_occupancy
_atom_site_site_symmetry_order
_atom_site_calc_flag
_atom_site_refinement_flags_posn
Y1 Y 0.23445(2) 0.12086(2) 0.22512(2) 0.01960(11) Uani 1 1 d .
P1 P 0.32069(4) 0.03272(3) 0.32120(5) 0.02209(19) Uani 1 1 d .
P2 P 0.35649(4) 0.15448(3) 0.37120(5) 0.02124(18) Uani 1 1 d .
P3 P 0.12642(4) 0.15732(3) 0.03101(5) 0.02061(18) Uani 1 1 d .
P4 P 0.12961(4) 0.17579(3) 0.18703(5) 0.02101(18) Uani 1 1 d .
Si1 Si 0.20508(4) -0.02476(3) 0.20301(6) 0.0253(2) Uani 1 1 d .
Si2 Si 0.31033(4) 0.25723(3) 0.28323(6) 0.0225(2) Uani 1 1 d .
Si3 Si 0.20487(4) 0.09537(4) 0.02529(6) 0.0243(2) Uani 1 1 d .
Si4 Si 0.17469(4) 0.10084(4) 0.32944(6) 0.0242(2) Uani 1 1 d .
N1 N 0.25165(13) 0.02585(11) 0.23973(18) 0.0241(6) Uani 1 1 d .
N2 N 0.30304(12) 0.19292(11) 0.29913(17) 0.0223(6) Uani 1 1 d .
N3 N 0.17917(14) 0.11869(10) 0.07223(18) 0.0245(6) Uani 1 1 d .
N4 N 0.17330(13) 0.13048(11) 0.25289(18) 0.0229(6) Uani 1 1 d .
C1 C 0.33085(16) 0.09529(13) 0.3438(2) 0.0264(7) Uani 1 1 d .
C2 C 0.34832(16) -0.00998(14) 0.4125(2) 0.0270(7) Uani 1 1 d .
C3 C 0.36836(17) 0.01012(15) 0.4902(2) 0.0304(8) Uani 1 1 d .
H3 H 0.3682 0.0466 0.4968 0.036 Uiso 1 1 calc R
C4 C 0.38857(19) -0.02266(17) 0.5583(3) 0.0374(9) Uani 1 1 d .
H4 H 0.4022 -0.0086 0.6114 0.045 Uiso 1 1 calc R
C5 C 0.3890(2) -0.07620(17) 0.5494(3) 0.0405(10) Uani 1 1 d .
H5 H 0.4024 -0.0986 0.5960 0.049 Uiso 1 1 calc R
C6 C 0.37012(19) -0.09680(16) 0.4728(3) 0.0370(9) Uani 1 1 d .
H6 H 0.3705 -0.1333 0.4666 0.044 Uiso 1 1 calc R
C7 C 0.35049(17) -0.06381(14) 0.4049(2) 0.0315(8) Uani 1 1 d .
H7 H 0.3384 -0.0779 0.3528 0.038 Uiso 1 1 calc R
C8 C 0.36334(17) 0.00669(13) 0.2982(2) 0.0276(7) Uani 1 1 d .
C9 C 0.42330(18) 0.01011(17) 0.3644(3) 0.0363(9) Uani 1 1 d .
H9 H 0.4406 0.0251 0.4189 0.044 Uiso 1 1 calc R
C10 C 0.4574(2) -0.0084(2) 0.3503(3) 0.0457(11) Uani 1 1 d .
H10 H 0.4981 -0.0062 0.3954 0.055 Uiso 1 1 calc R
C11 C 0.4328(2) -0.02997(17) 0.2709(3) 0.0430(10) Uani 1 1 d .
H11 H 0.4565 -0.0425 0.2617 0.052 Uiso 1 1 calc R
C12 C 0.3735(2) -0.03334(15) 0.2051(3) 0.0385(9) Uani 1 1 d .
H12 H 0.3565 -0.0481 0.1505 0.046 Uiso 1 1 calc R
C13 C 0.33888(19) -0.01499(14) 0.2190(3) 0.0316(8) Uani 1 1 d .
H13 H 0.2982 -0.0174 0.1738 0.038 Uiso 1 1 calc R
C14 C 0.20732(17) -0.05580(14) 0.2869(2) 0.0306(8) Uani 1 1 d .
H14A H 0.2447 -0.0727 0.3315 0.046 Uiso 1 1 calc GR
H14B H 0.1766 -0.0817 0.2586 0.046 Uiso 1 1 calc GR
H14C H 0.2018 -0.0291 0.3140 0.046 Uiso 1 1 calc GR
C15 C 0.2143(2) -0.07978(14) 0.1540(3) 0.0341(8) Uani 1 1 d .
H15A H 0.2093 -0.0667 0.1052 0.051 Uiso 1 1 calc GR
H15B H 0.1855 -0.1067 0.1331 0.051 Uiso 1 1 calc GR
H15C H 0.2530 -0.0946 0.1983 0.051 Uiso 1 1 calc GR
C16 C 0.13076(17) 0.00196(16) 0.1172(2) 0.0338(8) Uani 1 1 d .
H16A H 0.1283 0.0359 0.1358 0.051 Uiso 1 1 calc GR
H16B H 0.1030 -0.0219 0.1081 0.051 Uiso 1 1 calc GR
H16C H 0.1220 0.0059 0.0627 0.051 Uiso 1 1 calc GR
C17 C 0.41861(15) 0.16413(13) 0.3827(2) 0.0246(7) Uani 1 1 d .
C18 C 0.41934(17) 0.13751(14) 0.3258(2) 0.0293(7) Uani 1 1 d .
H18 H 0.3884 0.1149 0.2837 0.035 Uiso 1 1 calc R
C19 C 0.46427(18) 0.14326(15) 0.3290(2) 0.0325(8) Uani 1 1 d .
H19 H 0.4639 0.1247 0.2894 0.039 Uiso 1 1 calc R
C20 C 0.50990(17) 0.17610(15) 0.3903(3) 0.0329(8) Uani 1 1 d .
H20 H 0.5407 0.1804 0.3925 0.039 Uiso 1 1 calc R
C21 C 0.51005(16) 0.20243(15) 0.4481(3) 0.0324(8) Uani 1 1 d .
H21 H 0.5412 0.2249 0.4902 0.039 Uiso 1 1 calc R
C22 C 0.46533(16) 0.19650(14) 0.4453(2) 0.0290(7) Uani 1 1 d .
H22 H 0.4663 0.2144 0.4859 0.035 Uiso 1 1 calc R
C23 C 0.38539(16) 0.16984(13) 0.4802(2) 0.0245(7) Uani 1 1 d .
C24 C 0.43427(18) 0.14347(15) 0.5519(2) 0.0334(8) Uani 1 1 d .
H24 H 0.4546 0.1210 0.5446 0.040 Uiso 1 1 calc R
C25 C 0.4530(2) 0.15004(17) 0.6332(2) 0.0398(10) Uani 1 1 d .
H25 H 0.4862 0.1320 0.6818 0.048 Uiso 1 1 calc R
C26 C 0.4237(2) 0.18288(17) 0.6446(3) 0.0402(10) Uani 1 1 d .
H26 H 0.4368 0.1872 0.7007 0.048 Uiso 1 1 calc R
C27 C 0.37527(19) 0.20926(16) 0.5740(3) 0.0361(9) Uani 1 1 d .
H27 H 0.3552 0.2318 0.5816 0.043 Uiso 1 1 calc R
C28 C 0.35613(17) 0.20254(15) 0.4916(2) 0.0294(8) Uani 1 1 d .
H28 H 0.3228 0.2205 0.4431 0.035 Uiso 1 1 calc R
C29 C 0.36529(17) 0.29480(14) 0.3867(2) 0.0323(8) Uani 1 1 d .
H29A H 0.3541 0.2954 0.4204 0.048 Uiso 1 1 calc GR
H29B H 0.3674 0.3304 0.3726 0.048 Uiso 1 1 calc GR
H29C H 0.4030 0.2781 0.4211 0.048 Uiso 1 1 calc GR
C30 C 0.33236(18) 0.26161(14) 0.2199(2) 0.0302(8) Uani 1 1 d .
H30A H 0.3718 0.2486 0.2556 0.045 Uiso 1 1 calc GR
H30B H 0.3306 0.2979 0.2041 0.045 Uiso 1 1 calc GR
H30C H 0.3062 0.2406 0.1669 0.045 Uiso 1 1 calc GR
C31 C 0.24295(16) 0.29583(14) 0.2234(2) 0.0282(7) Uani 1 1 d .
H31A H 0.2111 0.2777 0.1696 0.042 Uiso 1 1 calc GR
H31B H 0.2481 0.3301 0.2093 0.042 Uiso 1 1 calc GR
H31C H 0.2342 0.2999 0.2600 0.042 Uiso 1 1 calc GR
C32 C 0.13606(15) 0.18962(13) 0.1126(2) 0.0242(7) Uani 1 1 d .
H32 H 0.1484 0.2264 0.1182 0.029 Uiso 1 1 calc R
C33 C 0.05707(16) 0.12544(13) -0.0489(2) 0.0238(7) Uani 1 1 d .
C34 C 0.05350(16) 0.07699(14) -0.0822(2) 0.0274(7) Uani 1 1 d .
H34 H 0.0876 0.0593 -0.0594 0.033 Uiso 1 1 calc R
C35 C 0.00003(18) 0.05455(15) -0.1486(3) 0.0349(8) Uani 1 1 d .
H35 H -0.0023 0.0213 -0.1706 0.042 Uiso 1 1 calc R
C36 C -0.04932(18) 0.08043(16) -0.1824(3) 0.0348(8) Uani 1 1 d .
H36 H -0.0858 0.0652 -0.2283 0.042 Uiso 1 1 calc R
C37 C -0.04645(17) 0.12845(16) -0.1504(3) 0.0345(8) Uani 1 1 d .
H37 H -0.0808 0.1463 -0.1744 0.041 Uiso 1 1 calc R
C38 C 0.00696(16) 0.15073(14) -0.0827(2) 0.0285(7) Uani 1 1 d .
H38 H 0.0090 0.1834 -0.0597 0.034 Uiso 1 1 calc R
C39 C 0.12330(15) 0.20937(13) -0.0310(2) 0.0230(7) Uani 1 1 d .
C40 C 0.07806(15) 0.21573(14) -0.1201(2) 0.0250(7) Uani 1 1 d .
H40 H 0.0455 0.1934 -0.1514 0.030 Uiso 1 1 calc R
C41 C 0.08046(16) 0.25500(15) -0.1637(2) 0.0291(7) Uani 1 1 d .
H41 H 0.0499 0.2588 -0.2248 0.035 Uiso 1 1 calc R
C42 C 0.12700(18) 0.28843(14) -0.1182(2) 0.0297(8) Uani 1 1 d .
H42 H 0.1276 0.3159 -0.1478 0.036 Uiso 1 1 calc R
C43 C 0.17268(19) 0.28182(15) -0.0295(3) 0.0345(8) Uani 1 1 d .
H43 H 0.2050 0.3044 0.0017 0.041 Uiso 1 1 calc R
C44 C 0.17100(17) 0.24190(15) 0.0136(2) 0.0309(8) Uani 1 1 d .
H44 H 0.2027 0.2368 0.0741 0.037 Uiso 1 1 calc R
C45 C 0.28389(17) 0.10740(15) 0.1068(3) 0.0304(8) Uani 1 1 d .
H45A H 0.2911 0.1449 0.1160 0.046 Uiso 1 1 calc GR
H45B H 0.3010 0.0930 0.0854 0.046 Uiso 1 1 calc GR
H45C H 0.3011 0.0906 0.1620 0.046 Uiso 1 1 calc GR
C46 C 0.19241(18) 0.02392(15) 0.0044(2) 0.0327(8) Uani 1 1 d .
H46A H 0.2001 0.0069 0.0533 0.049 Uiso 1 1 calc GR
H46B H 0.2182 0.0098 -0.0017 0.049 Uiso 1 1 calc GR
H46C H 0.1524 0.0176 -0.0492 0.049 Uiso 1 1 calc GR
C47 C 0.1737(2) 0.12660(17) -0.0795(3) 0.0395(10) Uani 1 1 d .
H47A H 0.1318 0.1221 -0.1225 0.059 Uiso 1 1 calc GR
H47B H 0.1900 0.1104 -0.1010 0.059 Uiso 1 1 calc GR
H47C H 0.1829 0.1637 -0.0700 0.059 Uiso 1 1 calc GR
C48 C 0.05782(15) 0.16003(14) 0.1419(2) 0.0257(7) Uani 1 1 d .
C49 C 0.03077(18) 0.11560(15) 0.0900(2) 0.0308(8) Uani 1 1 d .
H49 H 0.0488 0.0963 0.0754 0.037 Uiso 1 1 calc R
C50 C -0.02158(18) 0.09935(17) 0.0598(3) 0.0381(9) Uani 1 1 d .
H50 H -0.0391 0.0689 0.0251 0.046 Uiso 1 1 calc R
C51 C -0.04887(18) 0.12710(19) 0.0798(3) 0.0407(10) Uani 1 1 d .
H51 H -0.0850 0.1158 0.0587 0.049 Uiso 1 1 calc R
C52 C -0.02304(19) 0.17142(18) 0.1308(3) 0.0411(9) Uani 1 1 d .
H52 H -0.0417 0.1906 0.1444 0.049 Uiso 1 1 calc R
C53 C 0.03004(17) 0.18784(16) 0.1621(2) 0.0325(8) Uani 1 1 d .
H53 H 0.0476 0.2181 0.1974 0.039 Uiso 1 1 calc R
C54 C 0.14772(16) 0.23802(13) 0.2419(2) 0.0254(7) Uani 1 1 d .
C55 C 0.19928(17) 0.24194(14) 0.3282(2) 0.0278(7) Uani 1 1 d .
H55 H 0.2230 0.2122 0.3579 0.033 Uiso 1 1 calc R
C56 C 0.2161(2) 0.28975(16) 0.3713(3) 0.0360(9) Uani 1 1 d .
H56 H 0.2513 0.2924 0.4303 0.043 Uiso 1 1 calc R
C57 C 0.1818(2) 0.33313(15) 0.3284(3) 0.0381(9) Uani 1 1 d .
H57 H 0.1931 0.3654 0.3581 0.046 Uiso 1 1 calc R
C58 C 0.1309(2) 0.32947(15) 0.2421(3) 0.0382(9) Uani 1 1 d .
H58 H 0.1077 0.3594 0.2121 0.046 Uiso 1 1 calc R
C59 C 0.11370(18) 0.28193(14) 0.1990(3) 0.0312(8) Uani 1 1 d .
H59 H 0.0785 0.2795 0.1400 0.037 Uiso 1 1 calc R
C60 C 0.24858(17) 0.07435(16) 0.4167(2) 0.0348(8) Uani 1 1 d .
H60A H 0.2565 0.0483 0.3919 0.052 Uiso 1 1 calc GR
H60B H 0.2514 0.0582 0.4619 0.052 Uiso 1 1 calc GR
H60C H 0.2767 0.1026 0.4423 0.052 Uiso 1 1 calc GR
C61 C 0.11881(18) 0.04902(16) 0.2798(2) 0.0345(8) Uani 1 1 d .
H61A H 0.0812 0.0651 0.2488 0.052 Uiso 1 1 calc GR
H61B H 0.1286 0.0262 0.3256 0.052 Uiso 1 1 calc GR
H61C H 0.1173 0.0286 0.2387 0.052 Uiso 1 1 calc GR
C62 C 0.16100(19) 0.14588(16) 0.3841(3) 0.0355(9) Uani 1 1 d .
H62A H 0.1916 0.1721 0.4174 0.053 Uiso 1 1 calc GR
H62B H 0.1605 0.1260 0.4235 0.053 Uiso 1 1 calc GR
H62C H 0.1238 0.1631 0.3400 0.053 Uiso 1 1 calc GR

loop_
_atom_site_aniso_label
_atom_site_aniso_U_11
_atom_site_aniso_U_22
_atom_site_aniso_U_33
_atom_site_aniso_U_23
_atom_site_aniso_U_13
_atom_site_aniso_U_12
Y1 0.02665(17) 0.01437(16) 0.01241(16) -0.00011(9) 0.01114(14) -0.00021(10)
P1 0.0295(4) 0.0154(4) 0.0159(4) 0.0020(3) 0.0133(4) 0.0016(3)
P2 0.0265(4) 0.0168(4) 0.0136(4) -0.0003(3) 0.0109(3) -0.0012(3)
P3 0.0275(4) 0.0159(4) 0.0123(4) 0.0001(3) 0.0111(3) -0.0002(3)
P4 0.0280(4) 0.0161(4) 0.0149(4) -0.0010(3) 0.0130(3) -0.0005(3)
Si1 0.0335(5) 0.0163(4) 0.0196(4) -0.0010(3) 0.0155(4) -0.0025(4)
Si2 0.0305(5) 0.0153(4) 0.0160(4) -0.0003(3) 0.0135(4) -0.0013(3)
Si3 0.0331(5) 0.0207(4) 0.0155(4) 0.0007(3) 0.0151(4) 0.0029(4)
Si4 0.0314(5) 0.0213(4) 0.0161(4) 0.0012(3) 0.0147(4) -0.0005(4)
N1 0.0274(14) 0.0183(13) 0.0183(13) 0.0013(10) 0.0123(12) 0.0023(11)
N2 0.0264(14) 0.0184(13) 0.0151(13) 0.0003(10) 0.0114(11) 0.0000(11)
N3 0.0368(16) 0.0169(13) 0.0162(13) -0.0004(10) 0.0165(13) -0.0010(11)
N4 0.0323(15) 0.0177(13) 0.0171(13) 0.0012(11) 0.0162(12) 0.0012(11)
C1 0.0337(18) 0.0205(16) 0.0207(16) -0.0008(13) 0.0167(15) -0.0001(14)
C2 0.0312(18) 0.0223(16) 0.0215(16) 0.0058(13) 0.0155(15) 0.0037(14)
C3 0.036(2) 0.0272(18) 0.0227(17) 0.0062(14) 0.0182(16) 0.0077(15)
C4 0.044(2) 0.042(2) 0.0233(18) 0.0094(16) 0.0220(18) 0.0119(18)
C5 0.049(2) 0.040(2) 0.032(2) 0.0199(18) 0.027(2) 0.0135(19)
C6 0.045(2) 0.0244(18) 0.032(2) 0.0083(15) 0.0218(19) 0.0065(16)
C7 0.039(2) 0.0221(17) 0.0236(17) 0.0059(14) 0.0178(16) 0.0042(15)
C8 0.0374(19) 0.0200(16) 0.0266(17) 0.0078(13) 0.0222(16) 0.0039(14)
C9 0.038(2) 0.040(2) 0.0280(19) 0.0060(16) 0.0213(17) 0.0069(17)
C10 0.043(2) 0.051(3) 0.042(2) 0.016(2) 0.028(2) 0.016(2)
C11 0.064(3) 0.031(2) 0.056(3) 0.0148(19) 0.049(3) 0.015(2)
C12 0.064(3) 0.0246(18) 0.042(2) 0.0004(16) 0.042(2) -0.0014(18)
C13 0.049(2) 0.0203(17) 0.0320(19) 0.0015(14) 0.0299(19) -0.0001(15)
C14 0.038(2) 0.0240(17) 0.0285(18) 0.0023(14) 0.0219(17) -0.0019(15)
C15 0.054(2) 0.0196(17) 0.0311(19) -0.0050(14) 0.0299(19) -0.0053(16)
C16 0.036(2) 0.0315(19) 0.0241(18) -0.0018(15) 0.0165(16) -0.0058(16)
C17 0.0295(17) 0.0219(16) 0.0176(15) 0.0030(12) 0.0141(14) 0.0009(13)
C18 0.0351(19) 0.0246(17) 0.0217(16) 0.0014(14) 0.0167(16) 0.0013(15)
C19 0.043(2) 0.0310(19) 0.0248(18) 0.0053(15) 0.0239(17) 0.0044(16)
C20 0.034(2) 0.0300(19) 0.0320(19) 0.0107(15) 0.0213(17) 0.0051(15)
C21 0.0287(18) 0.0257(18) 0.0294(19) 0.0050(15) 0.0144(16) -0.0021(14)
C22 0.0353(19) 0.0197(16) 0.0253(17) 0.0006(13) 0.0179(16) 0.0005(14)
C23 0.0314(18) 0.0220(16) 0.0147(15) -0.0026(12) 0.0135(14) -0.0049(13)
C24 0.042(2) 0.0273(18) 0.0202(17) 0.0012(14) 0.0167(17) 0.0045(16)
C25 0.046(2) 0.038(2) 0.0160(16) 0.0029(15) 0.0134(17) 0.0057(18)
C26 0.056(3) 0.043(2) 0.0177(17) -0.0030(16) 0.0234(18) 0.001(2)
C27 0.047(2) 0.036(2) 0.0263(19) -0.0013(16) 0.0250(18) 0.0004(18)
C28 0.0344(19) 0.0282(18) 0.0190(16) -0.0028(14) 0.0156(15) -0.0045(15)
C29 0.038(2) 0.0176(16) 0.0241(17) -0.0023(13) 0.0140(16) -0.0035(14)
C30 0.043(2) 0.0244(17) 0.0295(18) 0.0007(14) 0.0268(17) -0.0014(15)
C31 0.0381(19) 0.0172(16) 0.0222(17) 0.0006(13) 0.0178(16) -0.0024(14)
C32 0.0318(17) 0.0191(15) 0.0163(15) -0.0005(12) 0.0142(14) -0.0010(13)
C33 0.0320(18) 0.0203(16) 0.0134(15) 0.0010(12) 0.0132(14) -0.0014(13)
C34 0.0302(18) 0.0222(17) 0.0205(16) -0.0005(13) 0.0135(15) 0.0003(14)
C35 0.038(2) 0.0237(18) 0.0274(19) -0.0065(14) 0.0163(17) -0.0053(15)
C36 0.034(2) 0.0304(19) 0.0253(18) -0.0015(15) 0.0142(16) -0.0061(16)
C37 0.0318(19) 0.0301(19) 0.0305(19) 0.0028(16) 0.0167(17) 0.0046(16)
C38 0.0311(18) 0.0227(17) 0.0239(17) -0.0011(13) 0.0156(15) -0.0002(14)
C39 0.0315(17) 0.0186(15) 0.0170(15) 0.0017(12) 0.0157(14) 0.0033(13)
C40 0.0287(17) 0.0250(17) 0.0155(15) 0.0005(12) 0.0127(14) -0.0005(13)
C41 0.0327(18) 0.0308(18) 0.0194(16) 0.0068(14) 0.0160(15) 0.0051(15)
C42 0.046(2) 0.0224(17) 0.0273(18) 0.0035(14) 0.0275(18) 0.0022(15)
C43 0.048(2) 0.0281(19) 0.0265(18) -0.0045(15) 0.0252(18) -0.0095(16)
C44 0.039(2) 0.0290(18) 0.0166(16) -0.0036(14) 0.0160(16) -0.0074(16)
C45 0.0331(19) 0.0244(17) 0.0327(19) 0.0004(15) 0.0219(17) -0.0003(15)
C46 0.039(2) 0.0259(18) 0.0215(17) -0.0057(14) 0.0162(16) 0.0009(15)
C47 0.058(3) 0.039(2) 0.0251(19) 0.0091(16) 0.030(2) 0.017(2)
C48 0.0277(17) 0.0260(17) 0.0135(15) 0.0023(12) 0.0101(14) -0.0006(14)
C49 0.038(2) 0.0309(19) 0.0200(17) -0.0021(14) 0.0187(16) -0.0051(15)
C50 0.040(2) 0.041(2) 0.0234(18) -0.0014(16) 0.0173(17) -0.0113(18)
C51 0.030(2) 0.054(3) 0.029(2) 0.0027(18) 0.0161(17) -0.0046(18)
C52 0.039(2) 0.048(2) 0.036(2) 0.0019(18) 0.0246(19) 0.0027(19)
C53 0.037(2) 0.0330(19) 0.0252(18) -0.0018(15) 0.0200(16) 0.0016(16)
C54 0.0392(19) 0.0203(16) 0.0200(16) -0.0041(13) 0.0214(16) -0.0029(14)
C55 0.0361(19) 0.0245(17) 0.0222(17) -0.0045(14) 0.0196(16) -0.0025(14)
C56 0.051(2) 0.032(2) 0.0299(19) -0.0133(16) 0.0291(19) -0.0122(18)
C57 0.057(3) 0.0242(18) 0.044(2) -0.0137(17) 0.039(2) -0.0080(17)
C58 0.058(3) 0.0204(18) 0.045(2) 0.0001(16) 0.038(2) 0.0022(17)
C59 0.044(2) 0.0246(18) 0.0260(18) -0.0004(14) 0.0239(17) 0.0032(15)
C60 0.037(2) 0.034(2) 0.0238(18) 0.0100(15) 0.0170(17) 0.0052(16)
C61 0.045(2) 0.0319(19) 0.0244(18) 0.0003(15) 0.0226(17) -0.0095(17)
C62 0.050(2) 0.033(2) 0.0280(19) 0.0009(15) 0.0285(19) 0.0004(17)

loop_
_atom_type_symbol
_atom_type_description
_atom_type_scat_dispersion_real
_atom_type_scat_dispersion_imag
_atom_type_scat_source
C C 0.0181 0.0091 'International Tables Vol C Tables 4.2.6.8 and 6.1.1.4'
H H 0.0000 0.0000 'International Tables Vol C Tables 4.2.6.8 and 6.1.1.4'
N N 0.0311 0.0180 'International Tables Vol C Tables 4.2.6.8 and 6.1.1.4'
P P 0.2955 0.4335 'International Tables Vol C Tables 4.2.6.8 and 6.1.1.4'
Si Si 0.2541 0.3302 'International Tables Vol C Tables 4.2.6.8 and 6.1.1.4'
Y Y -0.2670 2.0244 'International Tables Vol C Tables 4.2.6.8 and 6.1.1.4'

loop_
_exptl_crystal_face_index_h
_exptl_crystal_face_index_k
_exptl_crystal_face_index_l
_exptl_crystal_face_perp_dist
_exptl_oxdiff_crystal_face_indexfrac_h
_exptl_oxdiff_crystal_face_indexfrac_k
_exptl_oxdiff_crystal_face_indexfrac_l
_exptl_oxdiff_crystal_face_x
_exptl_oxdiff_crystal_face_y
_exptl_oxdiff_crystal_face_z
-14 1 -1 0.0378 -14.0007 0.9992 -1.0006 0.9827 0.1703 -0.0903
-1 15 5 0.0840 -0.9987 14.9979 4.9993 -0.0573 -0.8020 0.6076
13 9 0 0.0688 13.0000 9.0009 0.0006 -0.7030 -0.7138 0.1779
-13 4 13 0.0770 -12.9957 3.9943 12.9980 0.0046 0.0330 0.9843
15 -6 -1 0.0643 15.0001 -5.9983 -0.9991 -0.9836 0.0850 -0.1350
11 -5 3 0.0518 11.0015 -5.0000 3.0003 -0.9856 0.1080 0.1641
2 -1 9 0.0594 2.0033 -1.0029 8.9992 -0.7590 0.0525 0.6463
16 -1 -1 0.0476 16.0000 -0.9983 -0.9991 -0.9743 -0.2097 -0.0511
-9 14 1 0.0887 -9.0002 13.9986 0.9993 0.7157 -0.6285 0.2798
-13 11 9 0.0814 -12.9973 10.9956 8.9983 0.3812 -0.3697 0.8061
14 -1 -13 0.0914 13.9956 -0.9943 -12.9979 -0.0248 -0.2163 -0.9330
10 15 -5 0.0904 9.9979 15.0023 -4.9991 -0.0799 -1.0151 -0.0970
-15 -8 12 0.0603 -14.9957 -8.0053 11.9981 0.0251 0.7303 0.7108
-8 -15 4 0.0689 -7.9983 -15.0018 3.9993 0.0198 0.9790 0.0287
13 -3 -13 0.0974 12.9956 -2.9943 -12.9980 0.0101 -0.0887 -0.9680
2 -12 6 0.0705 2.0026 -12.0017 5.9996 -0.7155 0.6548 0.2477
-2 12 -6 0.0845 -2.0026 12.0017 -5.9996 0.7155 -0.6548 -0.2477
-19 4 11 0.0568 -18.9965 3.9945 10.9979 0.5270 0.1247 0.8238
10 0 4 0.0565 10.0017 -0.0005 4.0001 -0.9162 -0.1506 0.3163

loop_
_geom_angle_atom_site_label_1
_geom_angle_atom_site_label_2
_geom_angle_atom_site_label_3
_geom_angle
N1 Y1 C32 136.62(10)
N2 Y1 N1 130.07(10)
N2 Y1 C32 93.06(10)
N3 Y1 N1 92.40(9)
N3 Y1 N2 113.19(9)
N3 Y1 C32 61.36(10)
N4 Y1 N1 102.67(10)
N4 Y1 N2 106.59(10)
N4 Y1 N3 110.62(10)
N4 Y1 C32 62.12(10)
C1 Y1 N1 65.05(11)
C1 Y1 N2 65.77(11)
C1 Y1 N3 130.39(12)
C1 Y1 N4 117.03(11)
C1 Y1 C32 158.18(11)
N1 P1 C1 105.56(17)
N1 P1 C2 112.18(16)
N1 P1 C8 112.83(16)
C1 P1 C2 115.19(17)
C1 P1 C8 113.33(18)
C2 P1 C8 97.97(16)
N2 P2 C1 106.56(17)
N2 P2 C17 112.80(15)
N2 P2 C23 110.37(16)
C1 P2 C17 113.93(18)
C1 P2 C23 110.28(17)
C17 P2 C23 102.92(16)
N3 P3 C32 110.26(16)
N3 P3 C33 112.42(16)
N3 P3 C39 111.86(16)
C32 P3 C33 114.74(17)
C32 P3 C39 103.78(16)
C33 P3 C39 103.24(15)
N4 P4 C32 111.12(16)
N4 P4 C48 109.12(16)
N4 P4 C54 112.24(16)
C32 P4 C48 116.48(16)
C32 P4 C54 101.90(16)
C48 P4 C54 105.72(17)
N1 Si1 C14 115.40(16)
N1 Si1 C15 114.33(17)
N1 Si1 C16 106.85(16)
C15 Si1 C14 105.46(17)
C16 Si1 C14 106.13(18)
C16 Si1 C15 108.22(19)
N2 Si2 C29 114.17(15)
N2 Si2 C30 110.80(15)
N2 Si2 C31 113.37(15)
C30 Si2 C29 106.62(19)
C31 Si2 C29 103.95(17)
C31 Si2 C30 107.38(17)
N3 Si3 C45 105.98(16)
N3 Si3 C46 111.31(17)
N3 Si3 C47 115.78(17)
C45 Si3 C46 108.46(18)
C45 Si3 C47 108.3(2)
C46 Si3 C47 106.83(18)
N4 Si4 C60 106.97(17)
N4 Si4 C61 112.12(16)
N4 Si4 C62 114.68(16)
C60 Si4 C61 111.61(19)
C60 Si4 C62 106.52(19)
C61 Si4 C62 104.9(2)
P1 N1 Y1 92.76(13)
P1 N1 Si1 133.45(18)
Si1 N1 Y1 130.25(16)
P2 N2 Y1 92.46(12)
P2 N2 Si2 124.60(18)
Si2 N2 Y1 141.12(15)
P3 N3 Y1 104.74(14)
P3 N3 Si3 128.44(18)
Si3 N3 Y1 124.24(16)
P4 N4 Y1 103.57(14)
P4 N4 Si4 125.03(18)
Si4 N4 Y1 131.27(15)
P1 C1 Y1 96.27(16)
P2 C1 Y1 95.05(16)
P2 C1 P1 164.7(3)
C3 C2 P1 121.0(3)
C3 C2 C7 118.9(3)
C7 C2 P1 120.1(3)
C2 C3 H3 119.8
C4 C3 C2 120.4(4)
C4 C3 H3 119.8
C3 C4 H4 119.8
C3 C4 C5 120.3(4)
C5 C4 H4 119.8
C4 C5 H5 120.0
C6 C5 C4 120.0(4)
C6 C5 H5 120.0
C5 C6 H6 120.2
C5 C6 C7 119.5(4)
C7 C6 H6 120.2
C2 C7 H7 119.6
C6 C7 C2 120.8(4)
C6 C7 H7 119.6
C9 C8 P1 117.5(3)
C13 C8 P1 123.2(3)
C13 C8 C9 119.3(4)
C8 C9 H9 120.0
C10 C9 C8 119.9(4)
C10 C9 H9 120.0
C9 C10 H10 119.7
C11 C10 C9 120.6(4)
C11 C10 H10 119.7
C10 C11 H11 120.0
C12 C11 C10 119.9(4)
C12 C11 H11 120.0
C11 C12 H12 120.1
C11 C12 C13 119.8(4)
C13 C12 H12 120.1
C8 C13 C12 120.5(4)
C8 C13 H13 119.7
C12 C13 H13 119.7
Si1 C14 H14A 109.5
Si1 C14 H14B 109.5
Si1 C14 H14C 109.5
H14A C14 H14B 109.5
H14A C14 H14C 109.5
H14B C14 H14C 109.5
Si1 C15 H15A 109.5
Si1 C15 H15B 109.5
Si1 C15 H15C 109.5
H15A C15 H15B 109.5
H15A C15 H15C 109.5
H15B C15 H15C 109.5
Si1 C16 H16A 109.5
Si1 C16 H16B 109.5
Si1 C16 H16C 109.5
H16A C16 H16B 109.5
H16A C16 H16C 109.5
H16B C16 H16C 109.5
C18 C17 P2 117.6(3)
C18 C17 C22 118.2(3)
C22 C17 P2 124.2(3)
C17 C18 H18 119.3
C19 C18 C17 121.4(4)
C19 C18 H18 119.3
C18 C19 H19 120.0
C18 C19 C20 120.0(4)
C20 C19 H19 120.0
C19 C20 H20 120.4
C21 C20 C19 119.3(4)
C21 C20 H20 120.4
C20 C21 H21 119.6
C20 C21 C22 120.9(4)
C22 C21 H21 119.6
C17 C22 H22 119.9
C21 C22 C17 120.3(3)
C21 C22 H22 119.9
C24 C23 P2 118.9(3)
C28 C23 P2 121.2(3)
C28 C23 C24 119.5(3)
C23 C24 H24 120.0
C25 C24 C23 120.0(4)
C25 C24 H24 120.0
C24 C25 H25 119.7
C24 C25 C26 120.5(4)
C26 C25 H25 119.7
C25 C26 H26 120.0
C27 C26 C25 120.0(4)
C27 C26 H26 120.0
C26 C27 H27 120.2
C26 C27 C28 119.6(4)
C28 C27 H27 120.2
C23 C28 C27 120.5(4)
C23 C28 H28 119.8
C27 C28 H28 119.8
Si2 C29 H29A 109.5
Si2 C29 H29B 109.5
Si2 C29 H29C 109.5
H29A C29 H29B 109.5
H29A C29 H29C 109.5
H29B C29 H29C 109.5
Si2 C30 H30A 109.5
Si2 C30 H30B 109.5
Si2 C30 H30C 109.5
H30A C30 H30B 109.5
H30A C30 H30C 109.5
H30B C30 H30C 109.5
Si2 C31 H31A 109.5
Si2 C31 H31B 109.5
Si2 C31 H31C 109.5
H31A C31 H31B 109.5
H31A C31 H31C 109.5
H31B C31 H31C 109.5
Y1 C32 H32 111.3
P3 C32 Y1 83.13(13)
P3 C32 P4 137.4(2)
P3 C32 H32 111.3
P4 C32 Y1 82.10(12)
P4 C32 H32 111.3
C34 C33 P3 120.1(3)
C38 C33 P3 120.4(3)
C38 C33 C34 119.3(3)
C33 C34 H34 120.0
C35 C34 C33 120.1(4)
C35 C34 H34 120.0
C34 C35 H35 120.0
C36 C35 C34 120.0(4)
C36 C35 H35 120.0
C35 C36 H36 119.7
C35 C36 C37 120.6(4)
C37 C36 H36 119.7
C36 C37 H37 120.1
C36 C37 C38 119.8(4)
C38 C37 H37 120.1
C33 C38 C37 120.3(3)
C33 C38 H38 119.9
C37 C38 H38 119.9
C40 C39 P3 123.5(3)
C40 C39 C44 119.3(3)
C44 C39 P3 117.1(3)
C39 C40 H40 120.1
C39 C40 C41 119.8(3)
C41 C40 H40 120.1
C40 C41 H41 119.8
C42 C41 C40 120.4(3)
C42 C41 H41 119.8
C41 C42 H42 120.0
C41 C42 C43 120.0(3)
C43 C42 H42 120.0
C42 C43 H43 120.2
C42 C43 C44 119.6(4)
C44 C43 H43 120.2
C39 C44 C43 120.7(3)
C39 C44 H44 119.7
C43 C44 H44 119.7
Si3 C45 H45A 109.5
Si3 C45 H45B 109.5
Si3 C45 H45C 109.5
H45A C45 H45B 109.5
H45A C45 H45C 109.5
H45B C45 H45C 109.5
Si3 C46 H46A 109.5
Si3 C46 H46B 109.5
Si3 C46 H46C 109.5
H46A C46 H46B 109.5
H46A C46 H46C 109.5
H46B C46 H46C 109.5
Si3 C47 H47A 109.5
Si3 C47 H47B 109.5
Si3 C47 H47C 109.5
H47A C47 H47B 109.5
H47A C47 H47C 109.5
H47B C47 H47C 109.5
C49 C48 P4 118.4(3)
C49 C48 C53 118.2(4)
C53 C48 P4 123.2(3)
C48 C49 H49 119.5
C50 C49 C48 121.1(4)
C50 C49 H49 119.5
C49 C50 H50 119.8
C49 C50 C51 120.5(4)
C51 C50 H50 119.8
C50 C51 H51 120.2
C50 C51 C52 119.6(4)
C52 C51 H51 120.2
C51 C52 H52 119.8
C51 C52 C53 120.3(4)
C53 C52 H52 119.8
C48 C53 H53 119.8
C52 C53 C48 120.4(4)
C52 C53 H53 119.8
C55 C54 P4 118.2(3)
C59 C54 P4 122.3(3)
C59 C54 C55 119.4(3)
C54 C55 H55 120.1
C54 C55 C56 119.9(4)
C56 C55 H55 120.1
C55 C56 H56 119.8
C57 C56 C55 120.3(4)
C57 C56 H56 119.8
C56 C57 H57 120.1
C56 C57 C58 119.9(4)
C58 C57 H57 120.1
C57 C58 H58 119.9
C57 C58 C59 120.1(4)
C59 C58 H58 119.9
C54 C59 C58 120.4(4)
C54 C59 H59 119.8
C58 C59 H59 119.8
Si4 C60 H60A 109.5
Si4 C60 H60B 109.5
Si4 C60 H60C 109.5
H60A C60 H60B 109.5
H60A C60 H60C 109.5
H60B C60 H60C 109.5
Si4 C61 H61A 109.5
Si4 C61 H61B 109.5
Si4 C61 H61C 109.5
H61A C61 H61B 109.5
H61A C61 H61C 109.5
H61B C61 H61C 109.5
Si4 C62 H62A 109.5
Si4 C62 H62B 109.5
Si4 C62 H62C 109.5
H62A C62 H62B 109.5
H62A C62 H62C 109.5
H62B C62 H62C 109.5

loop_
_geom_bond_atom_site_label_1
_geom_bond_atom_site_label_2
_geom_bond_distance
Y1 N1 2.479(3)
Y1 N2 2.447(3)
Y1 N3 2.388(3)
Y1 N4 2.383(3)
Y1 C1 2.371(4)
Y1 C32 2.902(4)
P1 N1 1.629(3)
P1 C1 1.648(4)
P1 C2 1.832(3)
P1 C8 1.840(4)
P2 N2 1.628(3)
P2 C1 1.636(4)
P2 C17 1.829(4)
P2 C23 1.835(3)
P3 N3 1.602(3)
P3 C32 1.731(3)
P3 C33 1.818(4)
P3 C39 1.822(3)
P4 N4 1.608(3)
P4 C32 1.741(3)
P4 C48 1.818(4)
P4 C54 1.822(3)
Si1 N1 1.710(3)
Si1 C14 1.886(4)
Si1 C15 1.885(4)
Si1 C16 1.870(4)
Si2 N2 1.735(3)
Si2 C29 1.880(4)
Si2 C30 1.875(4)
Si2 C31 1.865(4)
Si3 N3 1.754(3)
Si3 C45 1.863(4)
Si3 C46 1.870(4)
Si3 C47 1.870(4)
Si4 N4 1.749(3)
Si4 C60 1.863(4)
Si4 C61 1.869(4)
Si4 C62 1.876(4)
C2 C3 1.384(5)
C2 C7 1.402(5)
C3 H3 0.9500
C3 C4 1.384(5)
C4 H4 0.9500
C4 C5 1.392(6)
C5 H5 0.9500
C5 C6 1.381(6)
C6 H6 0.9500
C6 C7 1.388(5)
C7 H7 0.9500
C8 C9 1.400(6)
C8 C13 1.385(5)
C9 H9 0.9500
C9 C10 1.384(6)
C10 H10 0.9500
C10 C11 1.384(7)
C11 H11 0.9500
C11 C12 1.384(7)
C12 H12 0.9500
C12 C13 1.396(6)
C13 H13 0.9500
C14 H14A 0.9800
C14 H14B 0.9800
C14 H14C 0.9800
C15 H15A 0.9800
C15 H15B 0.9800
C15 H15C 0.9800
C16 H16A 0.9800
C16 H16B 0.9800
C16 H16C 0.9800
C17 C18 1.389(5)
C17 C22 1.402(5)
C18 H18 0.9500
C18 C19 1.385(6)
C19 H19 0.9500
C19 C20 1.389(6)
C20 H20 0.9500
C20 C21 1.384(6)
C21 H21 0.9500
C21 C22 1.385(6)
C22 H22 0.9500
C23 C24 1.398(5)
C23 C28 1.388(5)
C24 H24 0.9500
C24 C25 1.381(5)
C25 H25 0.9500
C25 C26 1.391(6)
C26 H26 0.9500
C26 C27 1.385(6)
C27 H27 0.9500
C27 C28 1.397(5)
C28 H28 0.9500
C29 H29A 0.9800
C29 H29B 0.9800
C29 H29C 0.9800
C30 H30A 0.9800
C30 H30B 0.9800
C30 H30C 0.9800
C31 H31A 0.9800
C31 H31B 0.9800
C31 H31C 0.9800
C32 H32 1.0000
C33 C34 1.395(5)
C33 C38 1.385(5)
C34 H34 0.9500
C34 C35 1.391(5)
C35 H35 0.9500
C35 C36 1.373(6)
C36 H36 0.9500
C36 C37 1.380(6)
C37 H37 0.9500
C37 C38 1.393(5)
C38 H38 0.9500
C39 C40 1.388(5)
C39 C44 1.392(5)
C40 H40 0.9500
C40 C41 1.398(5)
C41 H41 0.9500
C41 C42 1.383(6)
C42 H42 0.9500
C42 C43 1.386(6)
C43 H43 0.9500
C43 C44 1.393(5)
C44 H44 0.9500
C45 H45A 0.9800
C45 H45B 0.9800
C45 H45C 0.9800
C46 H46A 0.9800
C46 H46B 0.9800
C46 H46C 0.9800
C47 H47A 0.9800
C47 H47B 0.9800
C47 H47C 0.9800
C48 C49 1.399(5)
C48 C53 1.404(5)
C49 H49 0.9500
C49 C50 1.378(6)
C50 H50 0.9500
C50 C51 1.386(7)
C51 H51 0.9500
C51 C52 1.387(7)
C52 H52 0.9500
C52 C53 1.391(6)
C53 H53 0.9500
C54 C55 1.391(5)
C54 C59 1.389(5)
C55 H55 0.9500
C55 C56 1.400(5)
C56 H56 0.9500
C56 C57 1.382(6)
C57 H57 0.9500
C57 C58 1.384(6)
C58 H58 0.9500
C58 C59 1.393(5)
C59 H59 0.9500
C60 H60A 0.9800
C60 H60B 0.9800
C60 H60C 0.9800
C61 H61A 0.9800
C61 H61B 0.9800
C61 H61C 0.9800
C62 H62A 0.9800
C62 H62B 0.9800
C62 H62C 0.9800

loop_
_geom_torsion_atom_site_label_1
_geom_torsion_atom_site_label_2
_geom_torsion_atom_site_label_3
_geom_torsion_atom_site_label_4
_geom_torsion
P1 C2 C3 C4 179.3(3)
P1 C2 C7 C6 -178.6(3)
P1 C8 C9 C10 -179.3(3)
P1 C8 C13 C12 179.0(3)
P2 C17 C18 C19 178.9(3)
P2 C17 C22 C21 -178.5(3)
P2 C23 C24 C25 -172.7(3)
P2 C23 C28 C27 172.8(3)
P3 C33 C34 C35 -174.5(3)
P3 C33 C38 C37 173.3(3)
P3 C39 C40 C41 -176.5(3)
P3 C39 C44 C43 178.4(3)
P4 C48 C49 C50 174.7(3)
P4 C48 C53 C52 -175.0(3)
P4 C54 C55 C56 176.8(3)
P4 C54 C59 C58 -176.2(3)
N1 P1 C1 Y1 -5.48(18)
N1 P1 C1 P2 -143.1(9)
N1 P1 C2 C3 -111.8(3)
N1 P1 C2 C7 69.5(4)
N1 P1 C8 C9 -179.3(3)
N1 P1 C8 C13 1.8(3)
N2 P2 C1 Y1 -3.60(17)
N2 P2 C1 P1 134.1(9)
N2 P2 C17 C18 -85.6(3)
N2 P2 C17 C22 94.5(3)
N2 P2 C23 C24 -175.4(3)
N2 P2 C23 C28 11.9(3)
N3 P3 C32 Y1 -5.87(15)
N3 P3 C32 P4 -76.3(3)
N3 P3 C33 C34 -14.2(3)
N3 P3 C33 C38 171.3(3)
N3 P3 C39 C40 115.9(3)
N3 P3 C39 C44 -59.7(3)
N4 P4 C32 Y1 -8.67(15)
N4 P4 C32 P3 62.1(3)
N4 P4 C48 C49 -63.8(3)
N4 P4 C48 C53 110.9(3)
N4 P4 C54 C55 8.3(3)
N4 P4 C54 C59 -175.6(3)
C1 P1 N1 Y1 5.22(17)
C1 P1 N1 Si1 -154.3(2)
C1 P1 C2 C3 9.0(4)
C1 P1 C2 C7 -169.7(3)
C1 P1 C8 C9 60.8(3)
C1 P1 C8 C13 -118.1(3)
C1 P2 N2 Y1 3.48(17)
C1 P2 N2 Si2 -164.0(2)
C1 P2 C17 C18 36.0(3)
C1 P2 C17 C22 -143.8(3)
C1 P2 C23 C24 67.1(3)
C1 P2 C23 C28 -105.6(3)
C2 P1 N1 Y1 131.42(14)
C2 P1 N1 Si1 -28.1(3)
C2 P1 C1 Y1 -129.83(16)
C2 P1 C1 P2 92.6(9)
C2 P1 C8 C9 -61.1(3)
C2 P1 C8 C13 120.0(3)
C2 C3 C4 C5 0.1(7)
C3 C2 C7 C6 2.7(6)
C3 C4 C5 C6 1.0(7)
C4 C5 C6 C7 -0.3(7)
C5 C6 C7 C2 -1.6(7)
C7 C2 C3 C4 -1.9(6)
C8 P1 N1 Y1 -119.06(14)
C8 P1 N1 Si1 81.4(3)
C8 P1 C1 Y1 118.47(16)
C8 P1 C1 P2 -19.1(10)
C8 P1 C2 C3 129.5(3)
C8 P1 C2 C7 -49.2(3)
C8 C9 C10 C11 0.5(7)
C9 C8 C13 C12 0.1(5)
C9 C10 C11 C12 -0.2(7)
C10 C11 C12 C13 -0.1(6)
C11 C12 C13 C8 0.2(6)
C13 C8 C9 C10 -0.4(6)
C14 Si1 N1 Y1 -100.2(2)
C14 Si1 N1 P1 52.5(3)
C15 Si1 N1 Y1 137.2(2)
C15 Si1 N1 P1 -70.0(3)
C16 Si1 N1 Y1 17.5(2)
C16 Si1 N1 P1 170.3(2)
C17 P2 N2 Y1 129.22(14)
C17 P2 N2 Si2 -38.3(2)
C17 P2 C1 Y1 -128.65(14)
C17 P2 C1 P1 9.1(10)
C17 P2 C23 C24 -54.8(3)
C17 P2 C23 C28 132.5(3)
C17 C18 C19 C20 0.1(6)
C18 C17 C22 C21 1.6(5)
C18 C19 C20 C21 0.6(6)
C19 C20 C21 C22 -0.2(5)
C20 C21 C22 C17 -0.9(5)
C22 C17 C18 C19 -1.2(5)
C23 P2 N2 Y1 -116.27(14)
C23 P2 N2 Si2 76.2(2)
C23 P2 C1 Y1 116.21(16)
C23 P2 C1 P1 -106.1(9)
C23 P2 C17 C18 155.4(3)
C23 P2 C17 C22 -24.4(3)
C23 C24 C25 C26 -0.2(7)
C24 C23 C28 C27 0.1(6)
C24 C25 C26 C27 0.0(7)
C25 C26 C27 C28 0.2(7)
C26 C27 C28 C23 -0.3(6)
C28 C23 C24 C25 0.1(6)
C29 Si2 N2 Y1 157.7(2)
C29 Si2 N2 P2 -42.5(3)
C30 Si2 N2 Y1 -81.9(3)
C30 Si2 N2 P2 77.9(2)
C31 Si2 N2 Y1 38.9(3)
C31 Si2 N2 P2 -161.31(19)
C32 P3 N3 Y1 7.33(19)
C32 P3 N3 Si3 -154.8(2)
C32 P3 C33 C34 -141.2(3)
C32 P3 C33 C38 44.2(3)
C32 P3 C39 C40 -125.2(3)
C32 P3 C39 C44 59.1(3)
C32 P4 N4 Y1 10.78(19)
C32 P4 N4 Si4 -172.89(19)
C32 P4 C48 C49 63.0(3)
C32 P4 C48 C53 -122.3(3)
C32 P4 C54 C55 -110.6(3)
C32 P4 C54 C59 65.4(3)
C33 P3 N3 Y1 -122.09(14)
C33 P3 N3 Si3 75.8(3)
C33 P3 C32 Y1 122.29(13)
C33 P3 C32 P4 51.9(4)
C33 P3 C39 C40 -5.2(3)
C33 P3 C39 C44 179.2(3)
C33 C34 C35 C36 0.9(6)
C34 C33 C38 C37 -1.3(5)
C34 C35 C36 C37 -0.7(6)
C35 C36 C37 C38 -0.5(6)
C36 C37 C38 C33 1.5(6)
C38 C33 C34 C35 0.1(5)
C39 P3 N3 Y1 122.28(15)
C39 P3 N3 Si3 -39.8(3)
C39 P3 C32 Y1 -125.83(13)
C39 P3 C32 P4 163.8(3)
C39 P3 C33 C34 106.6(3)
C39 P3 C33 C38 -68.0(3)
C39 C40 C41 C42 -1.6(5)
C40 C39 C44 C43 2.5(6)
C40 C41 C42 C43 2.6(6)
C41 C42 C43 C44 -1.0(6)
C42 C43 C44 C39 -1.6(6)
C44 C39 C40 C41 -0.9(5)
C45 Si3 N3 Y1 -29.4(2)
C45 Si3 N3 P3 129.6(2)
C46 Si3 N3 Y1 88.4(2)
C46 Si3 N3 P3 -112.7(2)
C47 Si3 N3 Y1 -149.4(2)
C47 Si3 N3 P3 9.5(3)
C48 P4 N4 Y1 140.56(14)
C48 P4 N4 Si4 -43.1(2)
C48 P4 C32 Y1 -134.45(14)
C48 P4 C32 P3 -63.7(4)
C48 P4 C54 C55 127.2(3)
C48 P4 C54 C59 -56.8(3)
C48 C49 C50 C51 0.5(6)
C49 C48 C53 C52 -0.2(5)
C49 C50 C51 C52 -0.2(6)
C50 C51 C52 C53 -0.3(7)
C51 C52 C53 C48 0.5(6)
C53 C48 C49 C50 -0.3(5)
C54 P4 N4 Y1 -102.60(16)
C54 P4 N4 Si4 73.7(2)
C54 P4 C32 Y1 111.07(14)
C54 P4 C32 P3 -178.2(3)
C54 P4 C48 C49 175.3(3)
C54 P4 C48 C53 -10.0(3)
C54 C55 C56 C57 -0.1(6)
C55 C54 C59 C58 -0.2(6)
C55 C56 C57 C58 -0.9(6)
C56 C57 C58 C59 1.4(7)
C57 C58 C59 C54 -0.8(6)
C59 C54 C55 C56 0.6(6)
C60 Si4 N4 Y1 19.3(3)
C60 Si4 N4 P4 -155.9(2)
C61 Si4 N4 Y1 -103.4(2)
C61 Si4 N4 P4 81.4(3)
C62 Si4 N4 Y1 137.2(2)
C62 Si4 N4 P4 -38.1(3)
